data_1100790
loop_
_publ_author_name
'Hidenobu Kajitani'
'Yoshiaki Tanabe'
'Shigeki Kuwata'
'Masakazu Iwasaki'
'Youichi Ishii'

_publ_section_title
;
 Cyanamido-Bridged Diiridium Complex: a Reactive Building Block for
 Polynuclear Cyanamido Complexes
;
_journal_issue 10
_journal_name_full Organometallics
_journal_page_first 2251
_journal_page_last 2254
_journal_paper_doi 10.1021/om048978i
_journal_volume 24
_journal_year 2005
_chemical_formula_moiety 'C25 H39 Ir2 N4 P '
_chemical_formula_sum 'C25 H39 Ir2 N4 P'
_chemical_formula_weight 811.02
_chemical_melting_point ?
_space_group_IT_number 62
_space_group_name_Hall '-P 2ac 2n'
_space_group_name_H-M_alt 'P n m a'
_symmetry_cell_setting orthorhombic
_symmetry_Int_Tables_number 62
_symmetry_space_group_name_Hall '-P 2ac 2n'
_symmetry_space_group_name_H-M 'P n m a'
_cell_angle_alpha 90
_cell_angle_beta 90
_cell_angle_gamma 90
_cell_formula_units_Z 4
_cell_length_a 19.199(5)
_cell_length_b 13.714(5)
_cell_length_c 9.781(3)
_cell_measurement_reflns_used 22586
_cell_measurement_temperature 108.1
_cell_measurement_theta_max 27.5
_cell_measurement_theta_min 3.2
_cell_volume 2575(1)
_diffrn_detector_area_resol_mean 10.00
_diffrn_measured_fraction_theta_full 0.9958
_diffrn_measured_fraction_theta_max 0.9958
_diffrn_measurement_device_type 'Rigaku RAXIS-RAPID'
_diffrn_measurement_method \w
_diffrn_radiation_type 'Mo K\a'
_diffrn_radiation_wavelength 0.7107
_diffrn_reflns_av_R_equivalents 0.103
_diffrn_reflns_limit_h_max 24
_diffrn_reflns_limit_h_min -24
_diffrn_reflns_limit_k_max 17
_diffrn_reflns_limit_k_min -17
_diffrn_reflns_limit_l_max 12
_diffrn_reflns_limit_l_min -12
_diffrn_reflns_number 24765
_diffrn_reflns_theta_full 27.45
_diffrn_reflns_theta_max 27.45
_exptl_absorpt_coefficient_mu 10.435
_exptl_absorpt_correction_T_max 0.593
_exptl_absorpt_correction_T_min 0.261
_exptl_absorpt_correction_type numerical
_exptl_absorpt_process_details
;
    Higashi, T. (1999). Program for Absorption Correction.
    Rigaku Corporation, Tokyo, Japan.
;
_exptl_crystal_colour purple
_exptl_crystal_density_diffrn 2.092
_exptl_crystal_density_meas ?
_exptl_crystal_density_method 'not measured'
_exptl_crystal_description needle
_exptl_crystal_F_000 1544.00
_exptl_crystal_size_max 0.60
_exptl_crystal_size_mid 0.20
_exptl_crystal_size_min 0.05
_refine_diff_density_max 3.60
_refine_diff_density_min -2.21
_refine_ls_extinction_coef ?
_refine_ls_extinction_method none
_refine_ls_goodness_of_fit_ref 1.006
_refine_ls_hydrogen_treatment refall
_refine_ls_number_parameters 184
_refine_ls_number_reflns 2557
_refine_ls_R_factor_gt 0.0580
_refine_ls_shift/su_max 0.0000
_refine_ls_structure_factor_coef F
_refine_ls_weighting_details 'w = 1/[1.3500\s(Fo^2^) + 0.5000]'
_refine_ls_weighting_scheme calc
_refine_ls_wR_factor_ref 0.0680
_reflns_number_gt 2557
_reflns_number_total 3028
_reflns_threshold_expression F^2^>3.0\s(F^2^)
_cod_original_formula_sum 'C25 H39 Ir2 N4 P '
_cod_database_code 1100790

loop_
_symmetry_equiv_pos_site_id
_symmetry_equiv_pos_as_xyz
1 +X,+Y,+Z
2 1/2-X,1/2+Y,1/2+Z
3 +X,1/2-Y,+Z
4 1/2-X,-Y,1/2+Z
5 -X,-Y,-Z
6 1/2+X,1/2-Y,1/2-Z
7 -X,1/2+Y,-Z
8 1/2+X,+Y,1/2-Z

loop_
_atom_site_label
_atom_site_type_symbol
_atom_site_fract_x
_atom_site_fract_y
_atom_site_fract_z
_atom_site_U_iso_or_equiv
_atom_site_adp_type
_atom_site_occupancy
_atom_site_symmetry_multiplicity
_atom_site_calc_flag
_atom_site_refinement_flags
_atom_site_disorder_assembly
_atom_site_disorder_group
Ir(1) Ir 0.22217(2) 0.2500 0.03820(4) 0.0080(1) Uani 1.00 2 d S . .
Ir(2) Ir 0.06294(2) 0.2500 0.16486(4) 0.0086(1) Uani 1.00 2 d S . .
P(1) P 0.1780(2) 0.2500 -0.1769(3) 0.0119(7) Uani 1.00 2 d S . .
N(1) N 0.1370(4) 0.1611(5) 0.0944(6) 0.012(2) Uani 1.00 1 d . . .
N(2) N 0.1437(4) -0.0171(5) 0.1324(7) 0.019(2) Uani 1.00 1 d . . .
C(1) C 0.1404(4) 0.0682(6) 0.1149(7) 0.009(2) Uani 1.00 1 d . . .
C(2) C 0.3336(7) 0.2500 -0.015(1) 0.017(3) Uani 1.00 2 d S . .
C(3) C 0.3171(4) 0.1658(6) 0.0665(8) 0.015(2) Uani 1.00 1 d . . .
C(4) C 0.2956(4) 0.1986(6) 0.2009(8) 0.012(2) Uani 1.00 1 d . . .
C(5) C 0.3673(8) 0.25000(1) -0.152(1) 0.026(4) Uani 1.00 2 d S . .
C(6) C 0.3268(5) 0.0617(7) 0.0210(8) 0.020(2) Uani 1.00 1 d . . .
C(7) C 0.2720(5) 0.1323(6) 0.3161(9) 0.017(2) Uani 1.00 1 d . . .
C(8) C 0.0018(4) 0.1963(6) 0.3332(7) 0.010(2) Uani 1.00 1 d . . .
C(9) C -0.0306(5) 0.1631(6) 0.2084(8) 0.014(2) Uani 1.00 1 d . . .
C(10) C -0.0474(6) 0.2500 0.128(1) 0.016(3) Uani 1.00 2 d S . .
C(11) C 0.0313(5) 0.1312(6) 0.4429(7) 0.018(2) Uani 1.00 1 d . . .
C(12) C -0.0406(4) 0.0609(6) 0.1676(8) 0.016(2) Uani 1.00 1 d . . .
C(13) C -0.0815(8) 0.25000(1) -0.007(1) 0.025(4) Uani 1.00 2 d S . .
C(14) C 0.0839(6) 0.25000(1) -0.191(1) 0.023(3) Uani 1.00 2 d S . .
C(15) C 0.2034(5) 0.1464(6) -0.279(1) 0.025(2) Uani 1.00 1 d . . .
H(1) H 0.3726 0.1844 -0.1826 0.032 Uiso 0.50 1 c R . .
H(2) H 0.3400 0.2858 -0.2156 0.032 Uiso 0.50 1 c R . .
H(3) H 0.4118 0.2798 -0.1432 0.032 Uiso 0.50 1 c R . .
H(4) H 0.3750 0.0507 0.0059 0.024 Uiso 1.00 1 c R . .
H(5) H 0.3018 0.0491 -0.0610 0.024 Uiso 1.00 1 c R . .
H(6) H 0.3107 0.0192 0.0912 0.024 Uiso 1.00 1 c R . .
H(7) H 0.3092 0.0895 0.3396 0.020 Uiso 1.00 1 c R . .
H(8) H 0.2327 0.0947 0.2893 0.020 Uiso 1.00 1 c R . .
H(9) H 0.2603 0.1716 0.3929 0.020 Uiso 1.00 1 c R . .
H(10) H -0.0056 0.0926 0.4785 0.021 Uiso 1.00 1 c R . .
H(11) H 0.0505 0.1704 0.5140 0.021 Uiso 1.00 1 c R . .
H(12) H 0.0664 0.0894 0.4069 0.021 Uiso 1.00 1 c R . .
H(13) H -0.0688 0.0291 0.2340 0.019 Uiso 1.00 1 c R . .
H(14) H -0.0630 0.0583 0.0810 0.019 Uiso 1.00 1 c R . .
H(15) H 0.0032 0.0288 0.1621 0.019 Uiso 1.00 1 c R . .
H(16) H -0.0886 0.3157 -0.0360 0.030 Uiso 0.50 1 c R . .
H(17) H -0.0522 0.2172 -0.0704 0.030 Uiso 0.50 1 c R . .
H(18) H -0.1250 0.2172 -0.0017 0.029 Uiso 0.50 1 c R . .
H(19) H 0.0660 0.3100 -0.1560 0.027 Uiso 0.50 1 c R . .
H(20) H 0.0712 0.2500 -0.2842 0.027 Uiso 1.00 2 c R . .
H(21) H 0.0653 0.1969 -0.1395 0.027 Uiso 0.50 1 c R . .
H(22) H 0.2526 0.1386 -0.2786 0.030 Uiso 1.00 1 c R . .
H(23) H 0.1879 0.1559 -0.3705 0.030 Uiso 1.00 1 c R . .
H(24) H 0.1822 0.0893 -0.2422 0.030 Uiso 1.00 1 c R . .

loop_
_atom_type_symbol
_atom_type_description
_atom_type_scat_dispersion_real
_atom_type_scat_dispersion_imag
_atom_type_scat_source
C C 0.003 0.002
;
International Tables for Crystallography
(1992, Vol. C, Tables 4.2.6.8 and 6.1.1.4)
;
H H 0.000 0.000
;
International Tables for Crystallography
(1992, Vol. C, Table 6.1.1.4)
;
N N 0.006 0.003
;
International Tables for Crystallography
(1992, Vol. C, Tables 4.2.6.8 and 6.1.1.4)
;
P P 0.102 0.094
;
International Tables for Crystallography
(1992, Vol. C, Tables 4.2.6.8 and 6.1.1.4)
;
Ir Ir -1.444 7.990
;
International Tables for Crystallography
(1992, Vol. C, Tables 4.2.6.8 and 6.1.1.4)
;
